data_4133260
loop_
_publ_author_name
'Yao, Huan'
'Ke, Hua'
'Zhang, Xiaobin'
'Pan, San-Jiang'
'Li, Ming-Shuang'
'Yang, Liu-Pan'
'Schreckenbach, Georg'
'Jiang, Wei'

_publ_section_title
;
 Molecular Recognition of Hydrophilic Molecules in Water by Combining the
 Hydrophobic Effect with Hydrogen Bonding.
;
_journal_issue 41
_journal_name_full 'Journal of the American Chemical Society'
_journal_page_first 13466
_journal_page_last 13477
_journal_paper_doi 10.1021/jacs.8b09157
_journal_volume 140
_journal_year 2018
_chemical_formula_moiety 'C66 H66 N2 O10, C4 H8 O2'
_chemical_formula_sum 'C70 H74 N2 O12'
_chemical_formula_weight 1123.30
_space_group_crystal_system triclinic
_space_group_IT_number 2
_space_group_name_Hall '-P 1'
_space_group_name_H-M_alt 'P -1'
_atom_sites_solution_hydrogens geom
_atom_sites_solution_primary dual
_audit_creation_date 2017-08-10
_audit_creation_method
;
Olex2 1.2
(compiled 2017.03.28 svn.r3405 for OlexSys, GUI svn.r5337)
;
_cell_angle_alpha 111.697(4)
_cell_angle_beta 112.056(5)
_cell_angle_gamma 96.412(4)
_cell_formula_units_Z 1
_cell_length_a 11.6938(8)
_cell_length_b 12.6480(10)
_cell_length_c 13.6896(9)
_cell_measurement_reflns_used 5293
_cell_measurement_temperature 150.0
_cell_measurement_theta_max 58.88
_cell_measurement_theta_min 3.90
_cell_volume 1668.2(2)
_computing_cell_refinement 'SAINT v8.37A (Bruker, 2015)'
_computing_data_reduction 'SAINT v8.37A (Bruker, 2015)'
_computing_molecular_graphics 'Olex2 (Dolomanov et al., 2009)'
_computing_publication_material 'Olex2 (Dolomanov et al., 2009)'
_computing_structure_refinement 'XL (Sheldrick, 2008)'
_computing_structure_solution 'ShelXT (Sheldrick, 2015)'
_diffrn_ambient_temperature 150.0
_diffrn_detector 'Bruker APEX2 area detector'
_diffrn_detector_area_resol_mean 8
_diffrn_detector_type 'CCD area detector'
_diffrn_measured_fraction_theta_full 0.988
_diffrn_measured_fraction_theta_max 0.988
_diffrn_measurement_device 'three-circle diffractometer'
_diffrn_measurement_device_type 'Bruker SMART APEX CCD area detector'
_diffrn_measurement_method '\w and \f scans'
_diffrn_radiation_monochromator 'mirror optics'
_diffrn_radiation_probe x-ray
_diffrn_radiation_type CuK\a
_diffrn_radiation_wavelength 1.54178
_diffrn_reflns_av_R_equivalents 0.0284
_diffrn_reflns_av_unetI/netI 0.0335
_diffrn_reflns_Laue_measured_fraction_full 0.988
_diffrn_reflns_Laue_measured_fraction_max 0.988
_diffrn_reflns_limit_h_max 11
_diffrn_reflns_limit_h_min -12
_diffrn_reflns_limit_k_max 13
_diffrn_reflns_limit_k_min -13
_diffrn_reflns_limit_l_max 14
_diffrn_reflns_limit_l_min -14
_diffrn_reflns_number 10876
_diffrn_reflns_point_group_measured_fraction_full 0.988
_diffrn_reflns_point_group_measured_fraction_max 0.988
_diffrn_reflns_theta_full 54.242
_diffrn_reflns_theta_max 54.242
_diffrn_reflns_theta_min 3.895
_diffrn_source 'sealed tube'
_diffrn_source_type 'Incoatec I\ms'
_diffrn_standards_number 0
_exptl_absorpt_coefficient_mu 0.614
_exptl_absorpt_correction_T_max 0.7516
_exptl_absorpt_correction_T_min 0.6640
_exptl_absorpt_correction_type multi-scan
_exptl_absorpt_process_details
'SADABS-2016/2 (Bruker,2016/2) was used for absorption correction. wR2(int) was 0.0717 before and 0.0500 after correction. The Ratio of minimum to maximum transmission is 0.8834. The \l/2 correction factor is Not present.'
_exptl_crystal_colour colourless
_exptl_crystal_colour_primary colourless
_exptl_crystal_density_diffrn 1.118
_exptl_crystal_description block
_exptl_crystal_F_000 598
_exptl_crystal_size_max 0.15
_exptl_crystal_size_mid 0.13
_exptl_crystal_size_min 0.08
_refine_diff_density_max 1.205
_refine_diff_density_min -0.505
_refine_diff_density_rms 0.081
_refine_ls_extinction_method none
_refine_ls_goodness_of_fit_ref 1.560
_refine_ls_hydrogen_treatment constr
_refine_ls_matrix_type full
_refine_ls_number_parameters 429
_refine_ls_number_reflns 4026
_refine_ls_number_restraints 48
_refine_ls_restrained_S_all 1.572
_refine_ls_R_factor_all 0.1289
_refine_ls_R_factor_gt 0.1086
_refine_ls_shift/su_max 0.001
_refine_ls_shift/su_mean 0.000
_refine_ls_structure_factor_coef Fsqd
_refine_ls_weighting_details 'w=1/[\s^2^(Fo^2^)+(0.2000P)^2^] where P=(Fo^2^+2Fc^2^)/3'
_refine_ls_weighting_scheme calc
_refine_ls_wR_factor_gt 0.3536
_refine_ls_wR_factor_ref 0.3736
_reflns_Friedel_coverage 0.000
_reflns_number_gt 2971
_reflns_number_total 4026
_reflns_threshold_expression 'I > 2\s(I)'
_cod_data_source_file ja8b09157_si_008.cif
_cod_data_source_block p-1_a
_cod_database_code 4133260
_shelx_shelxl_version_number 2014/7
_shelx_space_group_comment
;
The symmetry employed for this shelxl refinement is uniquely defined
by the following loop, which should always be used as a source of
symmetry information in preference to the above space-group names.
They are only intended as comments.
;
_olex2_refinement_description
;
1. Fixed Uiso
 At 1.2 times of:
  All C(H) groups, All C(H,H) groups, All C(H,H,H,H) groups, All N(H) groups
 At 1.5 times of:
  All C(H,H,H) groups
2. Restrained distances
 C36-C37 = C35-C34
 1.53 with sigma of 0.02
 O7-C36
 1.2 with sigma of 0.02
 O6-C35
 1.42 with sigma of 0.02
 O6-C36
 1.38 with sigma of 0.02
 C32B-C31B
 1.54 with sigma of 0.02
 C32A-C31A
 1.54 with sigma of 0.02
 C31B-C30
 1.54 with sigma of 0.02
 C30-C31A
 1.54 with sigma of 0.02
 C32A-C33A
 1.54 with sigma of 0.02
 C32B-C33B
 1.54 with sigma of 0.02
 O7-O6
 2.3 with sigma of 0.04
 C34-O6
 2.4 with sigma of 0.04
 C37-O7
 2.3 with sigma of 0.04
 C30-C32B
 2.54 with sigma of 0.04
 C30-C32A
 2.54 with sigma of 0.04
 C31B-C33B
 2.54 with sigma of 0.04
 C31A-C33A
 2.54 with sigma of 0.04
3. Uiso/Uaniso restraints and constraints
C37 \\sim C34 \\sim O7 \\sim C36 \\sim O6 \\sim C35: within 2A with sigma of
0.01 and sigma for terminal atoms of 0.02
Uanis(C32B) = Uanis(C33B)
Uanis(C32B) = Uanis(C32A)
Uanis(C32A) = Uanis(C33A)
Uanis(C32A) = Uanis(C33A) = Uanis(C32B) = Uanis(C33B)
4. Others
 Fixed Sof: H18a(0.5) H18b(0.5) H19a(0.5) H19b(0.5) H30a(0.5) H30b(0.5)
 H30c(0.5) H30d(0.5) C31A(0.5) H31a(0.5) H31b(0.5) C31B(0.5) H31c(0.5)
 H31d(0.5) C32A(0.5) H32a(0.5) H32b(0.5) C32B(0.5) H32c(0.5) H32d(0.5)
 C33A(0.5) H33a(0.5) H33b(0.5) H33c(0.5) C33B(0.5) H33d(0.5) H33e(0.5)
 H33f(0.5) O5A(0.5) O5B(0.5) C34(0.5) H34a(0.5) H34b(0.5) H34c(0.5) C35(0.5)
 H35a(0.5) H35b(0.5) C36(0.5) C37(0.5) H37a(0.5) H37b(0.5) H37c(0.5) O6(0.5)
 O7(0.5)
5.a Ternary CH refined with riding coordinates:
 C1(H1), C3(H3)
5.b Secondary CH2 refined with riding coordinates:
 C2(H2a,H2b), C14(H14a,H14b), C15(H15a,H15b), C16(H16a,H16b), C18(H18a,H18b),
 C19(H19a,H19b), C30(H30a,H30b), C30(H30c,H30d), C31A(H31a,H31b), C31B(H31c,
 H31d), C32A(H32a,H32b), C32B(H32c,H32d), C35(H35a,H35b)
5.c Aromatic/amide H refined with riding coordinates:
 C5(H5), C6(H6), C10(H10), C11(H11), C23(H23), C24(H24), C28(H28), C29(H29),
 N1(H1a)
5.d Idealised Me refined as rotating group:
 C17(H17a,H17b,H17c), C33A(H33a,H33b,H33c), C33B(H33d,H33e,H33f), C34(H34a,
 H34b,H34c), C37(H37a,H37b,H37c)
;
_olex2_submission_special_instructions 'No special instructions were received'

loop_
_space_group_symop_operation_xyz
'x, y, z'
'-x, -y, -z'

loop_
_atom_site_label
_atom_site_type_symbol
_atom_site_fract_x
_atom_site_fract_y
_atom_site_fract_z
_atom_site_U_iso_or_equiv
_atom_site_adp_type
_atom_site_occupancy
_atom_site_site_symmetry_order
_atom_site_calc_flag
_atom_site_refinement_flags_posn
_atom_site_refinement_flags_adp
_atom_site_refinement_flags_occupancy
_atom_site_disorder_assembly
_atom_site_disorder_group
C1 C 0.36363(15) 0.84568(15) 0.91390(13) 0.0829(7) Uani 1 1 d . . . . .
H1 H 0.3690 0.8964 0.9923 0.099 Uiso 1 1 calc R . . . .
C2 C 0.27060(13) 0.87316(14) 0.82529(12) 0.0723(6) Uani 1 1 d . . . . .
H2A H 0.2972 0.9592 0.8477 0.087 Uiso 1 1 calc R . . . .
H2B H 0.1838 0.8522 0.8203 0.087 Uiso 1 1 calc R . . . .
C3 C 0.26776(12) 0.80084(12) 0.70688(12) 0.0624(5) Uani 1 1 d . . . . .
H3 H 0.2018 0.8122 0.6425 0.075 Uiso 1 1 calc R . . . .
C4 C 0.27427(13) 0.64106(13) 0.77241(11) 0.0654(6) Uani 1 1 d . . . . .
C5 C 0.26106(13) 0.52166(13) 0.75615(12) 0.0638(6) Uani 1 1 d . . . . .
H5 H 0.2858 0.5046 0.8219 0.077 Uiso 1 1 calc R . . . .
C6 C 0.21235(12) 0.43227(13) 0.64478(12) 0.0662(6) Uani 1 1 d . . . . .
H6 H 0.2065 0.3528 0.6337 0.079 Uiso 1 1 calc R . . . .
C7 C 0.17071(12) 0.45507(12) 0.54624(10) 0.0510(5) Uani 1 1 d . . . . .
C8 C 0.11953(11) 0.36142(12) 0.43201(10) 0.0537(5) Uani 1 1 d . . . . .
C9 C 0.07330(12) 0.38522(12) 0.33503(11) 0.0598(5) Uani 1 1 d . . . . .
C10 C 0.07463(12) 0.50259(12) 0.35106(12) 0.0581(5) Uani 1 1 d . . . . .
H10 H 0.0400 0.5186 0.2850 0.070 Uiso 1 1 calc R . . . .
C11 C 0.12679(11) 0.59315(12) 0.46358(11) 0.0560(5) Uani 1 1 d . . . . .
H11 H 0.1273 0.6717 0.4736 0.067 Uiso 1 1 calc R . . . .
C12 C 0.17963(11) 0.57444(11) 0.56488(11) 0.0526(5) Uani 1 1 d . . . . .
C13 C 0.23991(12) 0.67073(12) 0.68280(11) 0.0567(5) Uani 1 1 d . . . . .
C14 C -0.01913(16) 0.31647(16) 0.12473(12) 0.0804(7) Uani 1 1 d . . . . .
H14A H 0.0454 0.3823 0.1347 0.097 Uiso 1 1 calc R . . . .
H14B H -0.0987 0.3404 0.1170 0.097 Uiso 1 1 calc R . . . .
C15 C -0.04787(14) 0.20569(15) 0.01648(13) 0.0775(7) Uani 1 1 d . . . . .
H15A H -0.0993 0.2156 -0.0540 0.093 Uiso 1 1 calc R . . . .
H15B H -0.1011 0.1381 0.0151 0.093 Uiso 1 1 calc R . . . .
C16 C 0.07056(16) 0.17590(16) 0.00921(13) 0.0832(7) Uani 1 1 d . . . . .
H16A H 0.1218 0.1647 0.0790 0.100 Uiso 1 1 calc R . . . .
H16B H 0.1243 0.2433 0.0107 0.100 Uiso 1 1 calc R . . . .
C17 C 0.03706(17) 0.06327(16) -0.10254(14) 0.0887(8) Uani 1 1 d . . . . .
H17A H -0.0126 0.0744 -0.1719 0.133 Uiso 1 1 calc GR . . . .
H17B H -0.0143 -0.0041 -0.1034 0.133 Uiso 1 1 calc GR . . . .
H17C H 0.1167 0.0474 -0.1040 0.133 Uiso 1 1 calc GR . . . .
C18 C 0.11849(12) 0.23630(12) 0.41355(12) 0.0610(5) Uani 1 1 d . . . . .
H18A H 0.0920 0.2188 0.4680 0.073 Uiso 0.5 1 calc R . P . .
H18B H 0.0551 0.1795 0.3319 0.073 Uiso 0.5 1 calc R . P . .
C19 C 0.27212(12) 0.11723(12) 0.42643(11) 0.0591(5) Uani 1 1 d . . . . .
H19A H 0.2121 0.0508 0.3485 0.071 Uiso 0.5 1 calc R . P . .
H19B H 0.2625 0.0987 0.4877 0.071 Uiso 0.5 1 calc R . P . .
C20 C 0.50675(13) 0.86949(13) 0.82875(11) 0.0622(6) Uani 1 1 d . . . . .
C21 C 0.40414(11) 0.84277(11) 0.72103(11) 0.0545(5) Uani 1 1 d . . . . .
C22 C 0.43441(11) 0.85201(11) 0.63252(11) 0.0520(5) Uani 1 1 d . . . . .
C23 C 0.34071(13) 0.84181(12) 0.52509(13) 0.0631(6) Uani 1 1 d . . . . .
H23 H 0.2544 0.8342 0.5140 0.076 Uiso 1 1 calc R . . . .
C24 C 0.36735(13) 0.84232(12) 0.43770(12) 0.0630(5) Uani 1 1 d . . . . .
H24 H 0.3012 0.8362 0.3674 0.076 Uiso 1 1 calc R . . . .
C25 C 0.49447(12) 0.85202(12) 0.45152(12) 0.0581(5) Uani 1 1 d . . . . .
C26 C 0.59201(12) 0.87147(12) 0.55701(11) 0.0579(5) Uani 1 1 d . . . . .
C27 C 0.56297(11) 0.87337(11) 0.65018(11) 0.0523(5) Uani 1 1 d . . . . .
C28 C 0.66162(13) 0.89567(13) 0.76030(11) 0.0618(6) Uani 1 1 d . . . . .
H28 H 0.7486 0.9096 0.7727 0.074 Uiso 1 1 calc R . . . .
C29 C 0.63444(13) 0.89755(14) 0.84837(12) 0.0691(6) Uani 1 1 d . . . . .
H29 H 0.7024 0.9180 0.9237 0.083 Uiso 1 1 calc R . . . .
C30 C 0.42920(18) 0.81360(16) 0.24984(15) 0.0259(7) Uani 0.5 1 d D . P . .
H30A H 0.3858 0.8767 0.2513 0.031 Uiso 0.5 1 calc R . P A 1
H30B H 0.3639 0.7382 0.2208 0.031 Uiso 0.5 1 calc R . P A 1
H30C H 0.4686 0.8451 0.2098 0.031 Uiso 0.5 1 calc R . P B 2
H30D H 0.3651 0.8561 0.2596 0.031 Uiso 0.5 1 calc R . P B 2
C31A C 0.3553(3) 0.6816(3) 0.1661(3) 0.1026(16) Uani 0.5 1 d D . P C 2
H31A H 0.3040 0.6524 0.1993 0.123 Uiso 0.5 1 calc R . P C 2
H31B H 0.2940 0.6755 0.0897 0.123 Uiso 0.5 1 calc R . P C 2
C31B C 0.4928(3) 0.8002(2) 0.17454(19) 0.0776(12) Uani 0.5 1 d D . P C 1
H31C H 0.5644 0.8735 0.2107 0.093 Uiso 0.5 1 calc R . P C 1
H31D H 0.4304 0.7920 0.0975 0.093 Uiso 0.5 1 calc R . P C 1
C32A C 0.4377(3) 0.5998(3) 0.1432(3) 0.1016(9) Uani 0.5 1 d D . P C 2
H32A H 0.4764 0.6188 0.0964 0.122 Uiso 0.5 1 calc R . P C 2
H32B H 0.5091 0.6160 0.2196 0.122 Uiso 0.5 1 calc R . P C 2
C32B C 0.5459(3) 0.6949(3) 0.1540(3) 0.1016(9) Uani 0.5 1 d D . P C 1
H32C H 0.4761 0.6219 0.1227 0.122 Uiso 0.5 1 calc R . P C 1
H32D H 0.6138 0.7058 0.2300 0.122 Uiso 0.5 1 calc R . P C 1
C33A C 0.3647(4) 0.4689(3) 0.0788(3) 0.1016(9) Uani 0.5 1 d D . P C 2
H33A H 0.2858 0.4541 0.0094 0.152 Uiso 0.5 1 calc GR . P C 2
H33B H 0.3421 0.4453 0.1313 0.152 Uiso 0.5 1 calc GR . P C 2
H33C H 0.4189 0.4224 0.0539 0.152 Uiso 0.5 1 calc GR . P C 2
C33B C 0.6025(3) 0.6801(4) 0.0673(3) 0.1016(9) Uani 0.5 1 d D . P C 1
H33D H 0.5384 0.6781 -0.0049 0.152 Uiso 0.5 1 calc GR . P C 1
H33E H 0.6260 0.6056 0.0482 0.152 Uiso 0.5 1 calc GR . P C 1
H33F H 0.6796 0.7471 0.1030 0.152 Uiso 0.5 1 calc GR . P C 1
N1 N 0.24033(10) 0.22206(9) 0.43371(9) 0.0572(4) Uani 1 1 d . . . . .
H1A H 0.3016 0.2835 0.4524 0.069 Uiso 1 1 calc R . . . .
O1 O 0.32666(10) 0.72283(10) 0.89098(8) 0.0800(4) Uani 1 1 d . . . . .
O2 O 0.49103(9) 0.86910(10) 0.92308(8) 0.0801(4) Uani 1 1 d . . . . .
O3 O 0.03027(9) 0.29240(8) 0.22564(7) 0.0670(4) Uani 1 1 d . . . . .
O4 O 0.52721(9) 0.84479(9) 0.36365(8) 0.0758(4) Uani 1 1 d . . . . .
O5A O 0.03167(17) 0.16375(17) 0.40101(18) 0.0824(8) Uani 0.5 1 d . . P . .
O5B O 0.19513(18) 0.03034(16) 0.3902(2) 0.0874(9) Uani 0.5 1 d . . P . .
C34 C 0.4543(11) 0.6175(4) 0.2964(6) 0.314(5) Uani 0.5 1 d D U P D -1
H34A H 0.4897 0.6179 0.2419 0.472 Uiso 0.5 1 calc GR . P D -1
H34B H 0.5220 0.6632 0.3777 0.472 Uiso 0.5 1 calc GR . P D -1
H34C H 0.3833 0.6535 0.2844 0.472 Uiso 0.5 1 calc GR . P D -1
C35 C 0.4053(8) 0.4926(4) 0.2737(4) 0.258(2) Uani 0.5 1 d D U P D -1
H35A H 0.3104 0.4700 0.2284 0.309 Uiso 0.5 1 calc R . P D -1
H35B H 0.4363 0.4434 0.2194 0.309 Uiso 0.5 1 calc R . P D -1
C36 C 0.4858(9) 0.4962(5) 0.4786(4) 0.2448(18) Uani 0.5 1 d D U P D -1
C37 C 0.4723(5) 0.4314(4) 0.5503(3) 0.220(3) Uani 0.5 1 d D U P D -1
H37A H 0.5462 0.4005 0.5731 0.330 Uiso 0.5 1 calc GR . P D -1
H37B H 0.3925 0.3653 0.5025 0.330 Uiso 0.5 1 calc GR . P D -1
H37C H 0.4696 0.4869 0.6212 0.330 Uiso 0.5 1 calc GR . P D -1
O6 O 0.4283(5) 0.4543(4) 0.3584(3) 0.2571(15) Uani 0.5 1 d D U P D -1
O7 O 0.5690(3) 0.5865(2) 0.5390(3) 0.2188(13) Uani 0.5 1 d D U P D -1

loop_
_atom_site_aniso_label
_atom_site_aniso_U_11
_atom_site_aniso_U_22
_atom_site_aniso_U_33
_atom_site_aniso_U_23
_atom_site_aniso_U_13
_atom_site_aniso_U_12
C1 0.0767(8) 0.0531(9) 0.0778(7) -0.0134(7) 0.0466(5) -0.0177(7)
C2 0.0530(7) 0.0501(8) 0.0805(7) -0.0072(7) 0.0372(5) 0.0012(6)
C3 0.0513(6) 0.0383(7) 0.0747(7) -0.0046(6) 0.0369(5) 0.0068(5)
C4 0.0477(6) 0.0489(8) 0.0602(6) -0.0107(6) 0.0268(5) -0.0099(6)
C5 0.0498(7) 0.0551(8) 0.0634(6) 0.0084(6) 0.0244(5) 0.0017(6)
C6 0.0464(7) 0.0420(7) 0.0846(8) 0.0049(6) 0.0300(5) 0.0031(6)
C7 0.0390(6) 0.0438(7) 0.0576(6) 0.0098(5) 0.0232(4) 0.0080(5)
C8 0.0424(6) 0.0392(7) 0.0668(6) 0.0033(5) 0.0341(4) 0.0054(5)
C9 0.0442(6) 0.0392(7) 0.0719(6) -0.0041(6) 0.0344(4) 0.0003(5)
C10 0.0450(6) 0.0412(7) 0.0624(6) 0.0013(5) 0.0244(5) -0.0017(6)
C11 0.0429(6) 0.0370(6) 0.0712(6) 0.0027(5) 0.0335(4) 0.0001(5)
C12 0.0344(6) 0.0373(7) 0.0621(6) -0.0011(5) 0.0248(4) -0.0029(5)
C13 0.0451(6) 0.0400(7) 0.0583(6) -0.0052(5) 0.0289(4) -0.0056(5)
C14 0.0823(9) 0.0673(10) 0.0698(7) 0.0079(7) 0.0413(5) -0.0005(8)
C15 0.0705(8) 0.0672(9) 0.0751(7) 0.0110(7) 0.0363(6) 0.0123(7)
C16 0.0820(9) 0.0649(10) 0.0829(8) 0.0101(7) 0.0429(6) 0.0113(8)
C17 0.0916(10) 0.0683(10) 0.0908(9) 0.0151(8) 0.0458(7) 0.0249(8)
C18 0.0515(6) 0.0345(7) 0.0763(7) 0.0028(6) 0.0329(5) 0.0036(5)
C19 0.0483(6) 0.0393(7) 0.0714(6) 0.0040(5) 0.0326(5) 0.0011(5)
C20 0.0511(7) 0.0477(8) 0.0552(6) -0.0069(6) 0.0262(5) -0.0025(6)
C21 0.0378(6) 0.0302(6) 0.0674(6) -0.0032(5) 0.0237(5) -0.0010(5)
C22 0.0349(6) 0.0233(6) 0.0706(7) -0.0018(5) 0.0216(5) 0.0013(5)
C23 0.0372(6) 0.0378(6) 0.0886(8) 0.0102(6) 0.0214(5) 0.0090(5)
C24 0.0552(7) 0.0563(7) 0.0781(6) 0.0321(5) 0.0294(5) 0.0127(6)
C25 0.0455(7) 0.0376(6) 0.0730(7) 0.0125(5) 0.0235(5) 0.0027(5)
C26 0.0454(6) 0.0351(7) 0.0722(7) 0.0056(5) 0.0267(5) 0.0024(5)
C27 0.0325(6) 0.0276(6) 0.0627(7) -0.0029(5) 0.0138(5) -0.0020(5)
C28 0.0408(6) 0.0488(8) 0.0665(7) -0.0009(6) 0.0250(5) 0.0021(6)
C29 0.0498(7) 0.0604(9) 0.0621(7) -0.0009(7) 0.0227(5) 0.0018(7)
C30 0.0242(9) 0.0121(8) 0.0295(8) 0.0091(6) 0.0006(7) 0.0057(7)
C31A 0.0901(19) 0.146(3) 0.1066(17) 0.0712(16) 0.0558(14) 0.0641(17)
C31B 0.1232(19) 0.0827(16) 0.0466(11) 0.0329(10) 0.0439(11) 0.0648(13)
C32A 0.1116(11) 0.1050(12) 0.0893(9) 0.0381(9) 0.0453(7) 0.0542(9)
C32B 0.1116(11) 0.1050(12) 0.0893(9) 0.0381(9) 0.0453(7) 0.0542(9)
C33A 0.1116(11) 0.1050(12) 0.0893(9) 0.0381(9) 0.0453(7) 0.0542(9)
C33B 0.1116(11) 0.1050(12) 0.0893(9) 0.0381(9) 0.0453(7) 0.0542(9)
N1 0.0479(5) 0.0366(5) 0.0763(5) 0.0118(4) 0.0333(4) 0.0025(4)
O1 0.0746(6) 0.0617(6) 0.0639(5) -0.0039(4) 0.0305(4) -0.0047(5)
O2 0.0520(5) 0.0770(7) 0.0677(5) -0.0076(5) 0.0310(3) -0.0085(5)
O3 0.0662(5) 0.0403(5) 0.0653(4) -0.0044(4) 0.0331(3) -0.0014(4)
O4 0.0644(5) 0.0675(6) 0.0817(5) 0.0239(4) 0.0344(4) -0.0012(5)
O5A 0.0596(9) 0.0420(10) 0.1326(12) 0.0165(9) 0.0576(7) -0.0022(8)
O5B 0.0459(9) 0.0377(9) 0.1630(15) 0.0358(9) 0.0423(9) 0.0061(8)
C34 0.336(6) 0.226(5) 0.393(5) 0.147(4) 0.177(5) 0.055(5)
C35 0.306(3) 0.202(2) 0.357(2) 0.157(2) 0.220(2) 0.029(2)
C36 0.266(2) 0.186(2) 0.374(2) 0.1262(19) 0.2378(16) 0.045(2)
C37 0.232(3) 0.158(4) 0.368(3) 0.109(3) 0.2442(18) 0.043(3)
O6 0.2974(19) 0.2009(19) 0.3613(17) 0.1478(15) 0.2255(14) 0.0285(17)
O7 0.2457(19) 0.1380(15) 0.4151(18) 0.1703(11) 0.2458(11) 0.0447(13)

loop_
_atom_type_symbol
_atom_type_description
_atom_type_scat_dispersion_real
_atom_type_scat_dispersion_imag
_atom_type_scat_source
C C 0.0181 0.0091 'International Tables Vol C Tables 4.2.6.8 and 6.1.1.4'
H H 0.0000 0.0000 'International Tables Vol C Tables 4.2.6.8 and 6.1.1.4'
N N 0.0311 0.0180 'International Tables Vol C Tables 4.2.6.8 and 6.1.1.4'
O O 0.0492 0.0322 'International Tables Vol C Tables 4.2.6.8 and 6.1.1.4'

loop_
_geom_angle_atom_site_label_1
_geom_angle_atom_site_label_2
_geom_angle_atom_site_label_3
_geom_angle
_geom_angle_site_symmetry_1
_geom_angle_site_symmetry_3
C2 C1 H1 108.0 . .
O1 C1 H1 108.0 . .
O1 C1 C2 113.26(10) . .
O2 C1 H1 108.0 . .
O2 C1 C2 113.53(16) . .
O2 C1 O1 105.92(14) . .
C1 C2 H2A 110.1 . .
C1 C2 H2B 110.1 . .
C1 C2 C3 108.01(14) . .
H2A C2 H2B 108.4 . .
C3 C2 H2A 110.1 . .
C3 C2 H2B 110.1 . .
C2 C3 H3 111.3 . .
C2 C3 C21 106.59(9) . .
C13 C3 C2 107.83(15) . .
C13 C3 H3 111.3 . .
C13 C3 C21 108.41(12) . .
C21 C3 H3 111.3 . .
C13 C4 C5 123.28(12) . .
C13 C4 O1 124.24(15) . .
O1 C4 C5 112.47(15) . .
C4 C5 H5 120.5 . .
C6 C5 C4 118.94(16) . .
C6 C5 H5 120.5 . .
C5 C6 H6 119.3 . .
C5 C6 C7 121.43(16) . .
C7 C6 H6 119.3 . .
C6 C7 C8 120.53(14) . .
C6 C7 C12 118.33(11) . .
C8 C7 C12 121.13(14) . .
C7 C8 C18 120.69(14) . .
C9 C8 C7 119.67(14) . .
C9 C8 C18 119.60(11) . .
C8 C9 C10 120.25(11) . .
O3 C9 C8 117.77(13) . .
O3 C9 C10 121.97(14) . .
C9 C10 H10 120.4 . .
C11 C10 C9 119.12(15) . .
C11 C10 H10 120.4 . .
C10 C11 H11 118.6 . .
C10 C11 C12 122.80(15) . .
C12 C11 H11 118.6 . .
C7 C12 C13 120.62(14) . .
C11 C12 C7 116.87(10) . .
C11 C12 C13 122.51(14) . .
C4 C13 C3 120.57(11) . .
C4 C13 C12 117.08(14) . .
C12 C13 C3 122.33(14) . .
H14A C14 H14B 108.4 . .
C15 C14 H14A 110.0 . .
C15 C14 H14B 110.0 . .
O3 C14 H14A 110.0 . .
O3 C14 H14B 110.0 . .
O3 C14 C15 108.57(16) . .
C14 C15 H15A 108.8 . .
C14 C15 H15B 108.8 . .
C14 C15 C16 113.82(12) . .
H15A C15 H15B 107.7 . .
C16 C15 H15A 108.8 . .
C16 C15 H15B 108.8 . .
C15 C16 H16A 109.2 . .
C15 C16 H16B 109.2 . .
C15 C16 C17 112.12(12) . .
H16A C16 H16B 107.9 . .
C17 C16 H16A 109.2 . .
C17 C16 H16B 109.2 . .
C16 C17 H17A 109.5 . .
C16 C17 H17B 109.5 . .
C16 C17 H17C 109.5 . .
H17A C17 H17B 109.5 . .
H17A C17 H17C 109.5 . .
H17B C17 H17C 109.5 . .
C8 C18 H18A 109.6 . .
C8 C18 H18B 109.6 . .
H18A C18 H18B 108.1 . .
N1 C18 C8 110.41(12) . .
N1 C18 H18A 109.6 . .
N1 C18 H18B 109.6 . .
H19A C19 H19B 108.0 . .
C26 C19 H19A 109.4 2_666 .
C26 C19 H19B 109.4 2_666 .
N1 C19 H19A 109.4 . .
N1 C19 H19B 109.4 . .
N1 C19 C26 111.06(12) . 2_666
C29 C20 C21 122.05(16) . .
O2 C20 C21 123.34(14) . .
O2 C20 C29 114.61(12) . .
C20 C21 C3 116.73(15) . .
C20 C21 C22 117.46(13) . .
C22 C21 C3 125.77(11) . .
C23 C22 C21 123.19(13) . .
C27 C22 C21 120.06(12) . .
C27 C22 C23 116.74(15) . .
C22 C23 H23 118.3 . .
C24 C23 C22 123.43(14) . .
C24 C23 H23 118.3 . .
C23 C24 H24 120.3 . .
C23 C24 C25 119.35(13) . .
C25 C24 H24 120.3 . .
C26 C25 C24 120.14(16) . .
O4 C25 C24 122.76(12) . .
O4 C25 C26 117.09(14) . .
C25 C26 C19 120.89(15) . 2_666
C25 C26 C27 119.79(14) . .
C27 C26 C19 119.20(12) . 2_666
C22 C27 C26 120.05(12) . .
C22 C27 C28 118.97(15) . .
C28 C27 C26 120.98(13) . .
C27 C28 H28 119.5 . .
C29 C28 C27 121.08(14) . .
C29 C28 H28 119.5 . .
C20 C29 H29 120.0 . .
C28 C29 C20 119.94(13) . .
C28 C29 H29 120.0 . .
H30A C30 H30B 108.7 . .
H30C C30 H30D 107.0 . .
C31A C30 H30C 107.6 . .
C31A C30 H30D 107.6 . .
C31B C30 H30A 110.5 . .
C31B C30 H30B 110.5 . .
O4 C30 H30A 110.5 . .
O4 C30 H30B 110.5 . .
O4 C30 H30C 107.6 . .
O4 C30 H30D 107.6 . .
O4 C30 C31A 119.0(2) . .
O4 C30 C31B 106.23(17) . .
C30 C31A H31A 108.3 . .
C30 C31A H31B 108.3 . .
H31A C31A H31B 107.4 . .
C32A C31A C30 115.8(2) . .
C32A C31A H31A 108.3 . .
C32A C31A H31B 108.3 . .
C30 C31B H31C 108.8 . .
C30 C31B H31D 108.8 . .
C30 C31B C32B 114.0(3) . .
H31C C31B H31D 107.7 . .
C32B C31B H31C 108.8 . .
C32B C31B H31D 108.8 . .
C31A C32A H32A 108.7 . .
C31A C32A H32B 108.7 . .
H32A C32A H32B 107.6 . .
C33A C32A C31A 114.0(3) . .
C33A C32A H32A 108.7 . .
C33A C32A H32B 108.7 . .
C31B C32B H32C 109.3 . .
C31B C32B H32D 109.3 . .
C31B C32B C33B 111.6(3) . .
H32C C32B H32D 108.0 . .
C33B C32B H32C 109.3 . .
C33B C32B H32D 109.3 . .
C32A C33A H33A 109.5 . .
C32A C33A H33B 109.5 . .
C32A C33A H33C 109.5 . .
H33A C33A H33B 109.5 . .
H33A C33A H33C 109.5 . .
H33B C33A H33C 109.5 . .
C32B C33B H33D 109.5 . .
C32B C33B H33E 109.5 . .
C32B C33B H33F 109.5 . .
H33D C33B H33E 109.5 . .
H33D C33B H33F 109.5 . .
H33E C33B H33F 109.5 . .
C18 N1 C19 124.60(12) . .
C18 N1 H1A 117.7 . .
C19 N1 H1A 117.7 . .
C4 O1 C1 114.51(14) . .
C20 O2 C1 119.23(11) . .
C9 O3 C14 117.92(12) . .
C25 O4 C30 119.55(14) . .
H34A C34 H34B 109.5 . .
H34A C34 H34C 109.5 . .
H34B C34 H34C 109.5 . .
C35 C34 H34A 109.5 . .
C35 C34 H34B 109.5 . .
C35 C34 H34C 109.5 . .
C34 C35 H35A 106.0 . .
C34 C35 H35B 106.0 . .
H35A C35 H35B 106.3 . .
O6 C35 C34 125.1(4) . .
O6 C35 H35A 106.0 . .
O6 C35 H35B 106.0 . .
O6 C36 C37 128.3(5) . .
O7 C36 C37 110.9(4) . .
O7 C36 O6 120.1(6) . .
C36 C37 H37A 109.5 . .
C36 C37 H37B 109.5 . .
C36 C37 H37C 109.5 . .
H37A C37 H37B 109.5 . .
H37A C37 H37C 109.5 . .
H37B C37 H37C 109.5 . .
C35 O6 C36 141.3(4) . .

loop_
_geom_bond_atom_site_label_1
_geom_bond_atom_site_label_2
_geom_bond_distance
_geom_bond_site_symmetry_2
C1 H1 1.0000 .
C1 C2 1.477(2) .
C1 O1 1.445(2) .
C1 O2 1.434(2) .
C2 H2A 0.9900 .
C2 H2B 0.9900 .
C2 C3 1.524(2) .
C3 H3 1.0000 .
C3 C13 1.524(2) .
C3 C21 1.538(2) .
C4 C5 1.424(2) .
C4 C13 1.346(2) .
C4 O1 1.3964(15) .
C5 H5 0.9500 .
C5 C6 1.3626(18) .
C6 H6 0.9500 .
C6 C7 1.402(2) .
C7 C8 1.4057(15) .
C7 C12 1.420(2) .
C8 C9 1.392(2) .
C8 C18 1.505(2) .
C9 C10 1.415(2) .
C9 O3 1.3697(14) .
C10 H10 0.9500 .
C10 C11 1.3749(16) .
C11 H11 0.9500 .
C11 C12 1.412(2) .
C12 C13 1.4443(15) .
C14 H14A 0.9900 .
C14 H14B 0.9900 .
C14 C15 1.503(2) .
C14 O3 1.444(2) .
C15 H15A 0.9900 .
C15 H15B 0.9900 .
C15 C16 1.504(3) .
C16 H16A 0.9900 .
C16 H16B 0.9900 .
C16 C17 1.529(2) .
C17 H17A 0.9800 .
C17 H17B 0.9800 .
C17 H17C 0.9800 .
C18 H18A 0.9900 .
C18 H18B 0.9900 .
C18 N1 1.3919(19) .
C19 H19A 0.9900 .
C19 H19B 0.9900 .
C19 C26 1.500(2) 2_666
C19 N1 1.395(2) .
C20 C21 1.3931(17) .
C20 C29 1.392(2) .
C20 O2 1.373(2) .
C21 C22 1.423(2) .
C22 C23 1.413(2) .
C22 C27 1.4069(19) .
C23 H23 0.9500 .
C23 C24 1.347(3) .
C24 H24 0.9500 .
C24 C25 1.411(2) .
C25 C26 1.3727(19) .
C25 O4 1.369(2) .
C26 C19 1.500(2) 2_666
C26 C27 1.431(2) .
C27 C28 1.4106(18) .
C28 H28 0.9500 .
C28 C29 1.350(3) .
C29 H29 0.9500 .
C30 H30A 0.9900 .
C30 H30B 0.9900 .
C30 H30C 0.9900 .
C30 H30D 0.9900 .
C30 C31A 1.539(3) .
C30 C31B 1.456(4) .
C30 O4 1.4142(19) .
C31A H31A 0.9900 .
C31A H31B 0.9900 .
C31A C32A 1.518(5) .
C31B H31C 0.9900 .
C31B H31D 0.9900 .
C31B C32B 1.509(5) .
C32A H32A 0.9900 .
C32A H32B 0.9900 .
C32A C33A 1.513(4) .
C32B H32C 0.9900 .
C32B H32D 0.9900 .
C32B C33B 1.529(6) .
C33A H33A 0.9800 .
C33A H33B 0.9800 .
C33A H33C 0.9800 .
C33B H33D 0.9800 .
C33B H33E 0.9800 .
C33B H33F 0.9800 .
N1 H1A 0.8800 .
C34 H34A 0.9800 .
C34 H34B 0.9800 .
C34 H34C 0.9800 .
C34 C35 1.491(8) .
C35 H35A 0.9900 .
C35 H35B 0.9900 .
C35 O6 1.364(7) .
C36 C37 1.529(8) .
C36 O6 1.374(5) .
C36 O7 1.177(6) .
C37 H37A 0.9800 .
C37 H37B 0.9800 .
C37 H37C 0.9800 .

loop_
_smtbx_masks_void_nr
_smtbx_masks_void_average_x
_smtbx_masks_void_average_y
_smtbx_masks_void_average_z
_smtbx_masks_void_volume
_smtbx_masks_void_count_electrons
1 0.000 -0.698 -0.198 248.4 87.9
